data_1516782
loop_
_publ_author_name
'Jiang, Bo'
'Tu, Xing-Jun'
'Wang, Xue'
'Tu, Shu-Jiang'
'Li, Guigen'

_publ_section_title
;
 Copper(I)-Catalyzed Multicomponent Reaction Providing a New Access to
 Fully Substituted Thiophene Derivatives.
;
_journal_issue 14
_journal_name_full 'Organic letters'
_journal_page_first 3656
_journal_paper_doi 10.1021/ol501404x
_journal_volume 16
_journal_year 2014
_chemical_formula_sum 'C31 H22 N2 O3 S2'
_chemical_formula_weight 534.63
_chemical_name_systematic
; 
 ? 
;
_space_group_IT_number 14
_symmetry_cell_setting monoclinic
_symmetry_space_group_name_Hall '-P 2ybc'
_symmetry_space_group_name_H-M 'P 1 21/c 1'
_atom_sites_solution_hydrogens geom
_atom_sites_solution_primary direct
_atom_sites_solution_secondary difmap
_audit_creation_method SHELXL-97
_cell_angle_alpha 90.00
_cell_angle_beta 105.499(2)
_cell_angle_gamma 90.00
_cell_formula_units_Z 4
_cell_length_a 14.5520(15)
_cell_length_b 9.7511(11)
_cell_length_c 19.559(2)
_cell_measurement_reflns_used 978
_cell_measurement_temperature 298(2)
_cell_measurement_theta_max 17.942
_cell_measurement_theta_min 2.259
_cell_volume 2674.5(5)
_computing_cell_refinement 'Bruker SMART'
_computing_data_collection 'Bruker SMART'
_computing_data_reduction 'Bruker SHELXTL'
_computing_molecular_graphics 'Bruker SHELXTL'
_computing_publication_material 'Bruker SHELXTL'
_computing_structure_refinement 'SHELXL-97 (Sheldrick, 1997)'
_computing_structure_solution 'SHELXS-97 (Sheldrick, 1990)'
_diffrn_ambient_temperature 298(2)
_diffrn_measured_fraction_theta_full 0.997
_diffrn_measured_fraction_theta_max 0.997
_diffrn_measurement_device_type 'CCD area detector'
_diffrn_measurement_method 'phi and omega scans'
_diffrn_radiation_monochromator graphite
_diffrn_radiation_source 'fine-focus sealed tube'
_diffrn_radiation_type MoK\a
_diffrn_radiation_wavelength 0.71073
_diffrn_reflns_av_R_equivalents 0.1259
_diffrn_reflns_av_sigmaI/netI 0.1574
_diffrn_reflns_limit_h_max 17
_diffrn_reflns_limit_h_min -17
_diffrn_reflns_limit_k_max 10
_diffrn_reflns_limit_k_min -11
_diffrn_reflns_limit_l_max 23
_diffrn_reflns_limit_l_min -21
_diffrn_reflns_number 13301
_diffrn_reflns_theta_full 25.02
_diffrn_reflns_theta_max 25.02
_diffrn_reflns_theta_min 2.26
_exptl_absorpt_coefficient_mu 0.235
_exptl_absorpt_correction_T_max 0.9634
_exptl_absorpt_correction_T_min 0.9244
_exptl_absorpt_correction_type multi-scan
_exptl_absorpt_process_details sadabs
_exptl_crystal_density_diffrn 1.328
_exptl_crystal_density_method 'not measured'
_exptl_crystal_F_000 1112
_exptl_crystal_size_max 0.34
_exptl_crystal_size_mid 0.23
_exptl_crystal_size_min 0.16
_refine_diff_density_max 0.341
_refine_diff_density_min -0.364
_refine_diff_density_rms 0.060
_refine_ls_extinction_method none
_refine_ls_goodness_of_fit_ref 0.969
_refine_ls_hydrogen_treatment mixed
_refine_ls_matrix_type full
_refine_ls_number_parameters 344
_refine_ls_number_reflns 4699
_refine_ls_number_restraints 0
_refine_ls_restrained_S_all 0.969
_refine_ls_R_factor_all 0.1695
_refine_ls_R_factor_gt 0.0684
_refine_ls_shift/su_max 0.000
_refine_ls_shift/su_mean 0.000
_refine_ls_structure_factor_coef Fsqd
_refine_ls_weighting_details 'calc w=1/[\s^2^(Fo^2^)+(0.0138P)^2^+0.0000P] where P=(Fo^2^+2Fc^2^)/3'
_refine_ls_weighting_scheme calc
_refine_ls_wR_factor_gt 0.1092
_refine_ls_wR_factor_ref 0.1278
_reflns_number_gt 1851
_reflns_number_total 4699
_reflns_threshold_expression >2sigma(I)
_cod_data_source_file ol501404x_si_003.cif
_cod_data_source_block 130427b
_cod_depositor_comments
;
The following automatic conversions were performed:

'_symmetry_cell_setting' value 'Monoclinic' changed to 'monoclinic'
according to
/usr/data/users/saulius/crontab/automatic-downloads/rss-feeds/ACS/lib/dictionaries/cif_core.dic
dictionary named 'cif_core.dic' version 2.4.2 from 2011-04-26.

Automatic conversion script
Id: cif_fix_values 2281 2013-09-26 08:29:07Z andrius 

 Adding full bibliography for 1516781--1516782.cif.
;
_cod_original_cell_volume 2674.4(5)
_cod_original_sg_symbol_H-M P2(1)/c
_cod_database_code 1516782

loop_
_symmetry_equiv_pos_as_xyz
'x, y, z'
'-x, y+1/2, -z+1/2'
'-x, -y, -z'
'x, -y-1/2, z-1/2'

loop_
_atom_site_label
_atom_site_type_symbol
_atom_site_fract_x
_atom_site_fract_y
_atom_site_fract_z
_atom_site_U_iso_or_equiv
_atom_site_adp_type
_atom_site_occupancy
_atom_site_symmetry_multiplicity
_atom_site_calc_flag
_atom_site_refinement_flags
N1 N 0.5702(3) 0.1452(4) 0.5421(2) 0.0652(13) Uani 1 1 d .
H1 H 0.5890 0.0666 0.5311 0.078 Uiso 1 1 calc R
N2 N 0.1422(3) 0.4047(4) 0.58785(19) 0.0506(11) Uani 1 1 d .
O1 O 0.4150(2) 0.0899(3) 0.53752(19) 0.0795(12) Uani 1 1 d .
O2 O -0.0193(2) 0.3121(3) 0.55662(17) 0.0740(11) Uani 1 1 d .
O3 O 0.1143(2) 0.1507(3) 0.60111(18) 0.0738(11) Uani 1 1 d .
S1 S 0.29824(8) 0.26582(13) 0.57208(6) 0.0557(4) Uani 1 1 d .
S2 S 0.07523(9) 0.26790(14) 0.55990(7) 0.0607(4) Uani 1 1 d .
C1 C 0.4806(4) 0.1720(5) 0.5495(3) 0.0564(15) Uani 1 1 d .
C2 C 0.4829(4) 0.3165(5) 0.5747(2) 0.0507(13) Uani 1 1 d .
C3 C 0.5759(3) 0.3732(5) 0.5732(2) 0.0470(13) Uani 1 1 d .
C4 C 0.6264(4) 0.2629(5) 0.5550(2) 0.0534(13) Uani 1 1 d .
C5 C 0.7191(4) 0.2767(6) 0.5493(2) 0.0644(15) Uani 1 1 d .
H5 H 0.7508 0.2023 0.5364 0.077 Uiso 1 1 calc R
C6 C 0.7624(4) 0.3999(6) 0.5628(3) 0.0680(16) Uani 1 1 d .
H6 H 0.8256 0.4100 0.5616 0.082 Uiso 1 1 calc R
C7 C 0.7124(4) 0.5112(6) 0.5783(3) 0.0656(15) Uani 1 1 d .
H7 H 0.7421 0.5964 0.5858 0.079 Uiso 1 1 calc R
C8 C 0.6196(3) 0.4993(5) 0.5830(2) 0.0516(13) Uani 1 1 d .
H8 H 0.5871 0.5759 0.5927 0.062 Uiso 1 1 calc R
C9 C 0.4034(3) 0.3659(5) 0.5923(2) 0.0497(13) Uani 1 1 d .
C10 C 0.3874(3) 0.4951(4) 0.6264(2) 0.0433(12) Uani 1 1 d .
C11 C 0.2949(3) 0.5168(5) 0.6258(2) 0.0455(13) Uani 1 1 d .
C12 C 0.2325(4) 0.4007(4) 0.5950(2) 0.0477(13) Uani 1 1 d .
C13 C 0.4658(3) 0.5907(5) 0.6598(2) 0.0488(13) Uani 1 1 d .
C14 C 0.4638(3) 0.7257(5) 0.6374(2) 0.0584(14) Uani 1 1 d .
H14 H 0.4121 0.7580 0.6021 0.070 Uiso 1 1 calc R
C15 C 0.5389(4) 0.8124(5) 0.6678(3) 0.0711(17) Uani 1 1 d .
H15 H 0.5383 0.9029 0.6527 0.085 Uiso 1 1 calc R
C16 C 0.6149(4) 0.7635(6) 0.7210(3) 0.0828(18) Uani 1 1 d .
H16 H 0.6663 0.8210 0.7405 0.099 Uiso 1 1 calc R
C17 C 0.6155(4) 0.6329(6) 0.7449(3) 0.0710(17) Uani 1 1 d .
H17 H 0.6652 0.6030 0.7825 0.085 Uiso 1 1 calc R
C18 C 0.5430(4) 0.5452(5) 0.7140(3) 0.0563(14) Uani 1 1 d .
H18 H 0.5452 0.4546 0.7292 0.068 Uiso 1 1 calc R
C19 C 0.2577(3) 0.6356(5) 0.6549(3) 0.0448(12) Uani 1 1 d .
C20 C 0.2906(4) 0.6682(5) 0.7258(3) 0.0711(17) Uani 1 1 d .
H20 H 0.3352 0.6118 0.7558 0.085 Uiso 1 1 calc R
C21 C 0.2581(4) 0.7833(6) 0.7527(3) 0.0863(19) Uani 1 1 d .
H21 H 0.2810 0.8049 0.8006 0.104 Uiso 1 1 calc R
C22 C 0.1916(4) 0.8663(5) 0.7086(3) 0.0790(19) Uani 1 1 d .
H22 H 0.1695 0.9443 0.7266 0.095 Uiso 1 1 calc R
C23 C 0.1581(4) 0.8346(5) 0.6387(3) 0.0721(17) Uani 1 1 d .
H23 H 0.1138 0.8914 0.6088 0.087 Uiso 1 1 calc R
C24 C 0.1898(3) 0.7186(5) 0.6124(3) 0.0550(14) Uani 1 1 d .
H24 H 0.1648 0.6959 0.5649 0.066 Uiso 1 1 calc R
C25 C 0.0808(3) 0.2379(6) 0.4729(3) 0.0547(14) Uani 1 1 d .
C26 C 0.0517(4) 0.3380(6) 0.4221(4) 0.0743(17) Uani 1 1 d .
H26 H 0.0297 0.4215 0.4345 0.089 Uiso 1 1 calc R
C27 C 0.0547(4) 0.3159(7) 0.3523(4) 0.087(2) Uani 1 1 d .
H27 H 0.0358 0.3848 0.3186 0.105 Uiso 1 1 calc R
C28 C 0.0859(5) 0.1917(9) 0.3335(4) 0.094(2) Uani 1 1 d .
C29 C 0.1124(5) 0.0916(8) 0.3847(4) 0.104(2) Uani 1 1 d .
H29 H 0.1308 0.0061 0.3720 0.125 Uiso 1 1 calc R
C30 C 0.1123(4) 0.1146(6) 0.4538(4) 0.086(2) Uani 1 1 d .
H30 H 0.1337 0.0468 0.4878 0.104 Uiso 1 1 calc R
C31 C 0.0884(5) 0.1698(8) 0.2566(4) 0.165(3) Uani 1 1 d .
H31A H 0.1386 0.2241 0.2470 0.247 Uiso 1 1 calc R
H31B H 0.0284 0.1968 0.2252 0.247 Uiso 1 1 calc R
H31C H 0.0999 0.0746 0.2492 0.247 Uiso 1 1 calc R

loop_
_atom_site_aniso_label
_atom_site_aniso_U_11
_atom_site_aniso_U_22
_atom_site_aniso_U_33
_atom_site_aniso_U_23
_atom_site_aniso_U_13
_atom_site_aniso_U_12
N1 0.054(3) 0.047(3) 0.099(4) -0.016(2) 0.028(3) 0.005(3)
N2 0.034(3) 0.056(3) 0.061(3) -0.006(2) 0.012(2) -0.001(2)
O1 0.059(3) 0.057(3) 0.128(3) -0.036(2) 0.035(2) -0.015(2)
O2 0.044(2) 0.086(3) 0.094(3) -0.0168(19) 0.0237(19) -0.0003(19)
O3 0.073(3) 0.049(2) 0.096(3) 0.0087(19) 0.017(2) -0.003(2)
S1 0.0455(8) 0.0493(9) 0.0714(10) -0.0106(7) 0.0140(7) 0.0010(7)
S2 0.0451(9) 0.0589(10) 0.0770(11) -0.0044(8) 0.0145(7) -0.0009(8)
C1 0.057(4) 0.053(4) 0.058(4) -0.014(3) 0.012(3) 0.004(3)
C2 0.047(3) 0.050(4) 0.053(4) -0.001(2) 0.010(3) 0.002(3)
C3 0.047(3) 0.039(3) 0.056(3) -0.011(2) 0.015(3) 0.001(3)
C4 0.052(3) 0.058(4) 0.048(3) -0.008(3) 0.009(3) -0.005(3)
C5 0.048(4) 0.074(4) 0.074(4) -0.013(3) 0.021(3) 0.005(3)
C6 0.049(4) 0.075(4) 0.087(5) -0.001(3) 0.030(3) -0.001(4)
C7 0.051(4) 0.071(4) 0.074(4) 0.002(3) 0.016(3) -0.012(3)
C8 0.048(3) 0.059(4) 0.048(3) -0.001(3) 0.014(3) 0.003(3)
C9 0.049(3) 0.042(3) 0.056(4) 0.002(2) 0.011(3) 0.003(3)
C10 0.045(3) 0.038(3) 0.045(3) -0.001(2) 0.009(2) 0.001(3)
C11 0.040(3) 0.044(3) 0.051(3) -0.001(2) 0.009(3) 0.005(3)
C12 0.049(3) 0.039(3) 0.052(3) -0.002(2) 0.008(3) 0.003(3)
C13 0.044(3) 0.052(4) 0.052(4) -0.009(3) 0.015(3) 0.003(3)
C14 0.051(3) 0.043(3) 0.077(4) -0.006(3) 0.011(3) 0.001(3)
C15 0.073(4) 0.052(4) 0.094(5) -0.012(3) 0.031(4) -0.009(3)
C16 0.068(4) 0.079(5) 0.097(5) -0.031(4) 0.014(4) -0.019(4)
C17 0.057(4) 0.073(4) 0.075(4) -0.018(3) 0.002(3) -0.003(4)
C18 0.056(4) 0.059(4) 0.051(4) -0.002(3) 0.010(3) 0.004(3)
C19 0.048(3) 0.046(3) 0.040(3) -0.010(3) 0.013(3) 0.002(3)
C20 0.070(4) 0.068(4) 0.078(5) -0.011(3) 0.023(3) 0.018(3)
C21 0.083(5) 0.097(5) 0.072(4) -0.031(4) 0.008(4) 0.015(4)
C22 0.070(4) 0.062(4) 0.105(6) -0.032(4) 0.024(4) 0.005(3)
C23 0.059(4) 0.051(4) 0.098(5) -0.006(3) 0.007(4) 0.005(3)
C24 0.053(3) 0.049(3) 0.062(4) -0.007(3) 0.013(3) 0.008(3)
C25 0.039(3) 0.045(3) 0.074(4) -0.009(3) 0.005(3) -0.010(3)
C26 0.066(4) 0.069(4) 0.087(5) -0.004(4) 0.019(4) -0.015(3)
C27 0.069(5) 0.101(6) 0.090(6) 0.002(4) 0.018(4) -0.025(4)
C28 0.074(5) 0.123(7) 0.084(6) -0.019(5) 0.018(4) -0.012(5)
C29 0.097(6) 0.120(7) 0.090(6) -0.045(5) 0.018(5) 0.010(5)
C30 0.076(4) 0.084(5) 0.091(6) -0.025(4) 0.008(4) 0.003(4)
C31 0.184(9) 0.235(9) 0.086(6) -0.050(5) 0.054(5) -0.036(6)

loop_
_atom_type_symbol
_atom_type_description
_atom_type_scat_dispersion_real
_atom_type_scat_dispersion_imag
_atom_type_scat_source
C C 0.0033 0.0016 'International Tables Vol C Tables 4.2.6.8 and 6.1.1.4'
H H 0.0000 0.0000 'International Tables Vol C Tables 4.2.6.8 and 6.1.1.4'
O O 0.0106 0.0060 'International Tables Vol C Tables 4.2.6.8 and 6.1.1.4'
N N 0.0061 0.0033 'International Tables Vol C Tables 4.2.6.8 and 6.1.1.4'
S S 0.1246 0.1234 'International Tables Vol C Tables 4.2.6.8 and 6.1.1.4'

loop_
_geom_angle_atom_site_label_1
_geom_angle_atom_site_label_2
_geom_angle_atom_site_label_3
_geom_angle
C1 N1 C4 110.6(4)
C1 N1 H1 124.7
C4 N1 H1 124.7
C12 N2 S2 120.4(3)
C12 S1 C9 91.6(2)
O3 S2 O2 120.1(2)
O3 S2 N2 110.37(19)
O2 S2 N2 104.3(2)
O3 S2 C25 107.5(2)
O2 S2 C25 107.6(2)
N2 S2 C25 106.2(2)
O1 C1 N1 124.8(5)
O1 C1 C2 129.2(5)
N1 C1 C2 106.1(5)
C9 C2 C3 135.4(5)
C9 C2 C1 117.9(5)
C3 C2 C1 106.8(5)
C8 C3 C4 117.9(5)
C8 C3 C2 136.7(5)
C4 C3 C2 105.3(4)
N1 C4 C5 126.9(5)
N1 C4 C3 110.9(4)
C5 C4 C3 122.2(5)
C6 C5 C4 118.9(5)
C6 C5 H5 120.5
C4 C5 H5 120.5
C5 C6 C7 119.6(5)
C5 C6 H6 120.2
C7 C6 H6 120.2
C8 C7 C6 122.0(5)
C8 C7 H7 119.0
C6 C7 H7 119.0
C3 C8 C7 119.3(5)
C3 C8 H8 120.4
C7 C8 H8 120.4
C2 C9 C10 131.0(4)
C2 C9 S1 119.0(4)
C10 C9 S1 110.0(4)
C11 C10 C9 113.9(4)
C11 C10 C13 123.3(4)
C9 C10 C13 122.8(4)
C10 C11 C19 126.3(4)
C10 C11 C12 112.6(4)
C19 C11 C12 121.1(4)
N2 C12 C11 121.4(4)
N2 C12 S1 127.4(4)
C11 C12 S1 111.2(4)
C14 C13 C18 119.2(4)
C14 C13 C10 120.6(4)
C18 C13 C10 120.2(4)
C13 C14 C15 119.8(5)
C13 C14 H14 120.1
C15 C14 H14 120.1
C14 C15 C16 119.6(5)
C14 C15 H15 120.2
C16 C15 H15 120.2
C17 C16 C15 120.8(5)
C17 C16 H16 119.6
C15 C16 H16 119.6
C16 C17 C18 120.2(5)
C16 C17 H17 119.9
C18 C17 H17 119.9
C17 C18 C13 120.4(5)
C17 C18 H18 119.8
C13 C18 H18 119.8
C24 C19 C20 118.3(4)
C24 C19 C11 120.9(4)
C20 C19 C11 120.8(4)
C21 C20 C19 120.7(5)
C21 C20 H20 119.6
C19 C20 H20 119.6
C22 C21 C20 119.7(6)
C22 C21 H21 120.1
C20 C21 H21 120.1
C23 C22 C21 120.0(5)
C23 C22 H22 120.0
C21 C22 H22 120.0
C22 C23 C24 120.0(5)
C22 C23 H23 120.0
C24 C23 H23 120.0
C23 C24 C19 121.2(5)
C23 C24 H24 119.4
C19 C24 H24 119.4
C30 C25 C26 119.0(6)
C30 C25 S2 121.1(5)
C26 C25 S2 119.9(5)
C25 C26 C27 120.9(6)
C25 C26 H26 119.6
C27 C26 H26 119.6
C28 C27 C26 119.8(7)
C28 C27 H27 120.1
C26 C27 H27 120.1
C29 C28 C27 118.4(8)
C29 C28 C31 122.7(8)
C27 C28 C31 118.8(8)
C30 C29 C28 121.9(7)
C30 C29 H29 119.1
C28 C29 H29 119.1
C29 C30 C25 120.0(6)
C29 C30 H30 120.0
C25 C30 H30 120.0
C28 C31 H31A 109.5
C28 C31 H31B 109.5
H31A C31 H31B 109.5
C28 C31 H31C 109.5
H31A C31 H31C 109.5
H31B C31 H31C 109.5

loop_
_geom_bond_atom_site_label_1
_geom_bond_atom_site_label_2
_geom_bond_distance
N1 C1 1.375(6)
N1 C4 1.393(5)
N1 H1 0.8600
N2 C12 1.284(5)
N2 S2 1.657(4)
O1 C1 1.220(5)
O2 S2 1.427(3)
O3 S2 1.426(3)
S1 C12 1.753(5)
S1 C9 1.768(5)
S2 C25 1.749(5)
C1 C2 1.490(6)
C2 C9 1.379(6)
C2 C3 1.470(6)
C3 C8 1.374(5)
C3 C4 1.401(6)
C4 C5 1.390(6)
C5 C6 1.349(6)
C5 H5 0.9300
C6 C7 1.385(6)
C6 H6 0.9300
C7 C8 1.382(6)
C7 H7 0.9300
C8 H8 0.9300
C9 C10 1.472(6)
C10 C11 1.359(5)
C10 C13 1.483(6)
C11 C19 1.458(6)
C11 C12 1.476(5)
C13 C14 1.385(6)
C13 C18 1.395(5)
C14 C15 1.384(6)
C14 H14 0.9300
C15 C16 1.385(6)
C15 H15 0.9300
C16 C17 1.356(6)
C16 H16 0.9300
C17 C18 1.367(6)
C17 H17 0.9300
C18 H18 0.9300
C19 C24 1.373(5)
C19 C20 1.378(6)
C20 C21 1.376(6)
C20 H20 0.9300
C21 C22 1.375(6)
C21 H21 0.9300
C22 C23 1.357(6)
C22 H22 0.9300
C23 C24 1.372(6)
C23 H23 0.9300
C24 H24 0.9300
C25 C30 1.373(6)
C25 C26 1.377(6)
C26 C27 1.394(7)
C26 H26 0.9300
C27 C28 1.377(8)
C27 H27 0.9300
C28 C29 1.378(8)
C28 C31 1.530(8)
C29 C30 1.370(7)
C29 H29 0.9300
C30 H30 0.9300
C31 H31A 0.9600
C31 H31B 0.9600
C31 H31C 0.9600

loop_
_geom_torsion_atom_site_label_1
_geom_torsion_atom_site_label_2
_geom_torsion_atom_site_label_3
_geom_torsion_atom_site_label_4
_geom_torsion
C12 N2 S2 O3 51.5(4)
C12 N2 S2 O2 -178.2(4)
C12 N2 S2 C25 -64.8(4)
C4 N1 C1 O1 175.8(5)
C4 N1 C1 C2 -4.7(5)
O1 C1 C2 C9 4.9(8)
N1 C1 C2 C9 -174.6(4)
O1 C1 C2 C3 -174.2(5)
N1 C1 C2 C3 6.3(5)
C9 C2 C3 C8 -6.2(10)
C1 C2 C3 C8 172.7(5)
C9 C2 C3 C4 175.6(5)
C1 C2 C3 C4 -5.5(5)
C1 N1 C4 C5 -176.8(5)
C1 N1 C4 C3 1.3(6)
C8 C3 C4 N1 -175.8(4)
C2 C3 C4 N1 2.8(5)
C8 C3 C4 C5 2.4(7)
C2 C3 C4 C5 -179.1(4)
N1 C4 C5 C6 178.9(4)
C3 C4 C5 C6 1.0(7)
C4 C5 C6 C7 -3.3(8)
C5 C6 C7 C8 2.3(8)
C4 C3 C8 C7 -3.3(7)
C2 C3 C8 C7 178.7(5)
C6 C7 C8 C3 1.1(7)
C3 C2 C9 C10 -9.6(10)
C1 C2 C9 C10 171.6(4)
C3 C2 C9 S1 169.8(4)
C1 C2 C9 S1 -9.0(6)
C12 S1 C9 C2 -171.2(4)
C12 S1 C9 C10 8.3(3)
C2 C9 C10 C11 170.9(5)
S1 C9 C10 C11 -8.5(5)
C2 C9 C10 C13 -10.5(8)
S1 C9 C10 C13 170.0(3)
C9 C10 C11 C19 -179.5(4)
C13 C10 C11 C19 1.9(8)
C9 C10 C11 C12 3.8(6)
C13 C10 C11 C12 -174.8(4)
S2 N2 C12 C11 -174.5(3)
S2 N2 C12 S1 5.1(6)
C10 C11 C12 N2 -177.7(4)
C19 C11 C12 N2 5.4(7)
C10 C11 C12 S1 2.7(5)
C19 C11 C12 S1 -174.2(4)
C9 S1 C12 N2 174.0(5)
C9 S1 C12 C11 -6.4(3)
C11 C10 C13 C14 -59.2(7)
C9 C10 C13 C14 122.4(5)
C11 C10 C13 C18 121.2(5)
C9 C10 C13 C18 -57.2(6)
C18 C13 C14 C15 1.4(7)
C10 C13 C14 C15 -178.2(4)
C13 C14 C15 C16 -0.7(8)
C14 C15 C16 C17 -1.9(9)
C15 C16 C17 C18 3.7(9)
C16 C17 C18 C13 -2.9(8)
C14 C13 C18 C17 0.4(7)
C10 C13 C18 C17 180.0(5)
C10 C11 C19 C24 119.8(5)
C12 C11 C19 C24 -63.8(6)
C10 C11 C19 C20 -59.4(7)
C12 C11 C19 C20 117.0(5)
C24 C19 C20 C21 -1.8(8)
C11 C19 C20 C21 177.4(5)
C19 C20 C21 C22 0.4(9)
C20 C21 C22 C23 0.1(9)
C21 C22 C23 C24 0.8(9)
C22 C23 C24 C19 -2.3(8)
C20 C19 C24 C23 2.8(7)
C11 C19 C24 C23 -176.5(5)
O3 S2 C25 C30 4.2(5)
O2 S2 C25 C30 -126.4(4)
N2 S2 C25 C30 122.4(4)
O3 S2 C25 C26 -176.9(4)
O2 S2 C25 C26 52.4(4)
N2 S2 C25 C26 -58.8(4)
C30 C25 C26 C27 -0.5(8)
S2 C25 C26 C27 -179.4(4)
C25 C26 C27 C28 1.0(9)
C26 C27 C28 C29 0.7(10)
C26 C27 C28 C31 179.9(5)
C27 C28 C29 C30 -2.8(10)
C31 C28 C29 C30 178.0(6)
C28 C29 C30 C25 3.3(10)
C26 C25 C30 C29 -1.5(8)
S2 C25 C30 C29 177.3(5)
